data_7030240
loop_
_publ_author_name
'Maekawa, Miyuki'
'Daniliuc, Constantin G.'
'Freytag, Matthias'
'Jones, Peter G.'
'Walter, Marc D.'

_publ_section_title
;
 Complexes of manganese, iron and cobalt with sterically demanding indenyl
 ligands.
;
_journal_issue 34
_journal_name_full 'Dalton transactions (Cambridge, England : 2003)'
_journal_page_first 10317
_journal_page_last 10327
_journal_paper_doi 10.1039/c2dt31136d
_journal_volume 41
_journal_year 2012
_chemical_formula_sum 'C34 H46 Fe'
_chemical_formula_weight 510.56
_chemical_name_systematic
;
?
;
_space_group_IT_number 14
_symmetry_cell_setting monoclinic
_symmetry_space_group_name_Hall '-P 2ybc'
_symmetry_space_group_name_H-M 'P 1 21/c 1'
_atom_sites_solution_hydrogens geom
_atom_sites_solution_primary direct
_atom_sites_solution_secondary difmap
_audit_creation_method SHELXL-97
_cell_angle_alpha 90.00
_cell_angle_beta 116.946(4)
_cell_angle_gamma 90.00
_cell_formula_units_Z 4
_cell_length_a 18.3520(4)
_cell_length_b 9.6436(2)
_cell_length_c 17.7391(4)
_cell_measurement_reflns_used 32590
_cell_measurement_temperature 100(2)
_cell_measurement_theta_max 29.2718
_cell_measurement_theta_min 2.1547
_cell_volume 2798.62(14)
_computing_cell_refinement
;
CrysAlisPro, Oxford Diffraction Ltd.,
Version 1.171.33.55 (release 05-01-2010 CrysAlis171 .NET)
(compiled Jan 5 2010,16:28:46)
;
_computing_data_collection
;
CrysAlisPro, Oxford Diffraction Ltd.,
Version 1.171.33.55 (release 05-01-2010 CrysAlis171 .NET)
(compiled Jan 5 2010,16:28:46)
;
_computing_data_reduction
;
CrysAlisPro, Oxford Diffraction Ltd.,
Version 1.171.33.55 (release 05-01-2010 CrysAlis171 .NET)
(compiled Jan 5 2010,16:28:46)
;
_computing_molecular_graphics 'BRUKER XP'
_computing_publication_material SHELXL-97
_computing_structure_refinement 'SHELXL-97 (Sheldrick, 1997)'
_computing_structure_solution 'SHELXS-97 (Sheldrick, 1990)'
_diffrn_ambient_temperature 100(2)
_diffrn_detector_area_resol_mean 16.1419
_diffrn_measured_fraction_theta_full 0.997
_diffrn_measured_fraction_theta_max 0.997
_diffrn_measurement_device_type 'Xcalibur, Eos'
_diffrn_measurement_method '\w scans'
_diffrn_radiation_monochromator graphite
_diffrn_radiation_source 'Enhance (Mo) X-ray Source'
_diffrn_radiation_type 'Mo K\a'
_diffrn_radiation_wavelength 0.71073
_diffrn_reflns_av_R_equivalents 0.0526
_diffrn_reflns_av_sigmaI/netI 0.0428
_diffrn_reflns_limit_h_max 24
_diffrn_reflns_limit_h_min -23
_diffrn_reflns_limit_k_max 12
_diffrn_reflns_limit_k_min -12
_diffrn_reflns_limit_l_max 23
_diffrn_reflns_limit_l_min -23
_diffrn_reflns_number 109058
_diffrn_reflns_theta_full 27.88
_diffrn_reflns_theta_max 27.88
_diffrn_reflns_theta_min 2.30
_exptl_absorpt_coefficient_mu 0.559
_exptl_absorpt_correction_T_max 1.00000
_exptl_absorpt_correction_T_min 0.95739
_exptl_absorpt_correction_type multi-scan
_exptl_absorpt_process_details
;
CrysAlisPro, Oxford Diffraction Ltd.,
Version 1.171.33.55 (release 05-01-2010 CrysAlis171 .NET)
(compiled Jan 5 2010,16:28:46)
;
_exptl_crystal_colour 'dark green'
_exptl_crystal_density_diffrn 1.212
_exptl_crystal_density_method 'not measured'
_exptl_crystal_description prism
_exptl_crystal_F_000 1104
_exptl_crystal_size_max 0.25
_exptl_crystal_size_mid 0.17
_exptl_crystal_size_min 0.11
_refine_diff_density_max 0.344
_refine_diff_density_min -0.242
_refine_diff_density_rms 0.046
_refine_ls_extinction_method none
_refine_ls_goodness_of_fit_ref 0.933
_refine_ls_hydrogen_treatment mixed
_refine_ls_matrix_type full
_refine_ls_number_parameters 336
_refine_ls_number_reflns 6673
_refine_ls_number_restraints 0
_refine_ls_restrained_S_all 0.933
_refine_ls_R_factor_all 0.0394
_refine_ls_R_factor_gt 0.0266
_refine_ls_shift/su_max 0.003
_refine_ls_shift/su_mean 0.000
_refine_ls_structure_factor_coef Fsqd
_refine_ls_weighting_details 'calc w=1/[\s^2^(Fo^2^)+(0.0352P)^2^+0.0000P] where P=(Fo^2^+2Fc^2^)/3'
_refine_ls_weighting_scheme calc
_refine_ls_wR_factor_gt 0.0612
_refine_ls_wR_factor_ref 0.0627
_reflns_number_gt 5044
_reflns_number_total 6673
_reflns_threshold_expression >2sigma(I)
_cod_data_source_file c2dt31136d.txt
_cod_data_source_block mima13
_cod_original_cell_volume 2798.62(11)
_cod_original_sg_symbol_H-M 'P 21/c'
_cod_database_code 7030240

loop_
_symmetry_equiv_pos_as_xyz
'x, y, z'
'-x, y+1/2, -z+1/2'
'-x, -y, -z'
'x, -y-1/2, z-1/2'

loop_
_atom_site_label
_atom_site_type_symbol
_atom_site_fract_x
_atom_site_fract_y
_atom_site_fract_z
_atom_site_U_iso_or_equiv
_atom_site_adp_type
_atom_site_occupancy
_atom_site_symmetry_multiplicity
_atom_site_calc_flag
_atom_site_refinement_flags
Fe Fe 0.737355(10) 0.343218(17) 0.522399(10) 0.00943(5) Uani 1 1 d .
C1 C 0.75126(7) 0.44598(12) 0.42518(7) 0.0123(3) Uani 1 1 d .
C2 C 0.71730(8) 0.31067(13) 0.39927(8) 0.0126(3) Uani 1 1 d .
H2 H 0.7427(8) 0.2404(13) 0.3819(8) 0.012(3) Uiso 1 1 d .
C3 C 0.64215(8) 0.29652(12) 0.40331(7) 0.0118(3) Uani 1 1 d .
C4 C 0.62516(7) 0.43048(12) 0.42854(7) 0.0118(3) Uani 1 1 d .
C5 C 0.69259(7) 0.52185(12) 0.44218(7) 0.0121(3) Uani 1 1 d .
C6 C 0.68634(8) 0.66578(13) 0.45912(7) 0.0152(3) Uani 1 1 d .
H6 H 0.7304 0.7271 0.4696 0.018 Uiso 1 1 calc R
C7 C 0.61750(8) 0.71406(13) 0.46018(8) 0.0177(3) Uani 1 1 d .
H7 H 0.6130 0.8101 0.4692 0.021 Uiso 1 1 calc R
C8 C 0.55164(8) 0.62350(13) 0.44799(8) 0.0178(3) Uani 1 1 d .
H8 H 0.5044 0.6601 0.4497 0.021 Uiso 1 1 calc R
C9 C 0.55538(8) 0.48539(13) 0.43394(7) 0.0149(3) Uani 1 1 d .
H9 H 0.5118 0.4259 0.4278 0.018 Uiso 1 1 calc R
C10 C 0.82066(8) 0.50836(13) 0.41144(8) 0.0161(3) Uani 1 1 d .
C11 C 0.88587(8) 0.58116(14) 0.49014(8) 0.0205(3) Uani 1 1 d .
H11A H 0.8595 0.6490 0.5110 0.025 Uiso 1 1 calc R
H11B H 0.9248 0.6287 0.4754 0.025 Uiso 1 1 calc R
H11C H 0.9149 0.5122 0.5343 0.025 Uiso 1 1 calc R
C12 C 0.86173(8) 0.39803(15) 0.38141(9) 0.0219(3) Uani 1 1 d .
H12A H 0.8818 0.3225 0.4228 0.026 Uiso 1 1 calc R
H12B H 0.9077 0.4397 0.3757 0.026 Uiso 1 1 calc R
H12C H 0.8220 0.3614 0.3266 0.026 Uiso 1 1 calc R
C13 C 0.78256(9) 0.61580(14) 0.33953(8) 0.0225(3) Uani 1 1 d .
H13A H 0.7397 0.5713 0.2894 0.027 Uiso 1 1 calc R
H13B H 0.8250 0.6523 0.3258 0.027 Uiso 1 1 calc R
H13C H 0.7589 0.6920 0.3577 0.027 Uiso 1 1 calc R
C14 C 0.58281(8) 0.17568(13) 0.36775(7) 0.0140(3) Uani 1 1 d .
C15 C 0.51915(8) 0.21455(14) 0.27762(8) 0.0224(3) Uani 1 1 d .
H15A H 0.4904 0.2991 0.2796 0.027 Uiso 1 1 calc R
H15B H 0.4797 0.1387 0.2536 0.027 Uiso 1 1 calc R
H15C H 0.5468 0.2305 0.2423 0.027 Uiso 1 1 calc R
C16 C 0.62825(8) 0.04536(13) 0.36314(8) 0.0196(3) Uani 1 1 d .
H16A H 0.6533 0.0624 0.3256 0.024 Uiso 1 1 calc R
H16B H 0.5896 -0.0320 0.3411 0.024 Uiso 1 1 calc R
H16C H 0.6709 0.0222 0.4198 0.024 Uiso 1 1 calc R
C17 C 0.53769(8) 0.14431(13) 0.42084(8) 0.0179(3) Uani 1 1 d .
H17A H 0.5761 0.1515 0.4811 0.022 Uiso 1 1 calc R
H17B H 0.5151 0.0503 0.4083 0.022 Uiso 1 1 calc R
H17C H 0.4932 0.2112 0.4069 0.022 Uiso 1 1 calc R
C18 C 0.83554(7) 0.21749(12) 0.60328(7) 0.0121(3) Uani 1 1 d .
C19 C 0.84626(8) 0.35827(13) 0.63152(7) 0.0125(3) Uani 1 1 d .
H19 H 0.8912(8) 0.4175(13) 0.6388(7) 0.010(3) Uiso 1 1 d .
C20 C 0.78129(7) 0.40227(12) 0.64855(7) 0.0112(3) Uani 1 1 d .
C21 C 0.72979(7) 0.28200(12) 0.63556(7) 0.0106(2) Uani 1 1 d .
C22 C 0.76289(7) 0.16934(12) 0.60690(7) 0.0113(2) Uani 1 1 d .
C23 C 0.72750(8) 0.03413(12) 0.59781(7) 0.0134(3) Uani 1 1 d .
H23 H 0.7467 -0.0403 0.5766 0.016 Uiso 1 1 calc R
C24 C 0.66651(8) 0.01257(13) 0.61961(8) 0.0155(3) Uani 1 1 d .
H24 H 0.6449 -0.0781 0.6157 0.019 Uiso 1 1 calc R
C25 C 0.63432(8) 0.12372(13) 0.64835(8) 0.0158(3) Uani 1 1 d .
H25 H 0.5918 0.1057 0.6635 0.019 Uiso 1 1 calc R
C26 C 0.66335(7) 0.25493(13) 0.65442(7) 0.0134(3) Uani 1 1 d .
H26 H 0.6395 0.3285 0.6712 0.016 Uiso 1 1 calc R
C27 C 0.90126(8) 0.12593(13) 0.59867(8) 0.0162(3) Uani 1 1 d .
C28 C 0.97352(8) 0.21368(14) 0.60510(9) 0.0212(3) Uani 1 1 d .
H28A H 0.9541 0.2822 0.5593 0.025 Uiso 1 1 calc R
H28B H 1.0142 0.1534 0.6003 0.025 Uiso 1 1 calc R
H28C H 0.9984 0.2616 0.6597 0.025 Uiso 1 1 calc R
C29 C 0.86993(8) 0.03863(14) 0.51769(8) 0.0220(3) Uani 1 1 d .
H29A H 0.8225 -0.0158 0.5117 0.026 Uiso 1 1 calc R
H29B H 0.9133 -0.0241 0.5210 0.026 Uiso 1 1 calc R
H29C H 0.8540 0.1000 0.4687 0.026 Uiso 1 1 calc R
C30 C 0.93301(8) 0.02855(14) 0.67619(8) 0.0213(3) Uani 1 1 d .
H30A H 0.9524 0.0840 0.7280 0.026 Uiso 1 1 calc R
H30B H 0.9781 -0.0277 0.6776 0.026 Uiso 1 1 calc R
H30C H 0.8886 -0.0324 0.6721 0.026 Uiso 1 1 calc R
C31 C 0.78107(8) 0.53475(12) 0.69502(7) 0.0127(3) Uani 1 1 d .
C32 C 0.82098(8) 0.49762(13) 0.79002(7) 0.0167(3) Uani 1 1 d .
H32A H 0.7892 0.4244 0.7998 0.020 Uiso 1 1 calc R
H32B H 0.8222 0.5800 0.8229 0.020 Uiso 1 1 calc R
H32C H 0.8769 0.4649 0.8077 0.020 Uiso 1 1 calc R
C33 C 0.83183(8) 0.64765(13) 0.67985(8) 0.0168(3) Uani 1 1 d .
H33A H 0.8880 0.6146 0.6992 0.020 Uiso 1 1 calc R
H33B H 0.8322 0.7314 0.7113 0.020 Uiso 1 1 calc R
H33C H 0.8077 0.6691 0.6193 0.020 Uiso 1 1 calc R
C34 C 0.69509(8) 0.59252(13) 0.66950(8) 0.0165(3) Uani 1 1 d .
H34A H 0.6638 0.5928 0.6077 0.020 Uiso 1 1 calc R
H34B H 0.6994 0.6874 0.6909 0.020 Uiso 1 1 calc R
H34C H 0.6672 0.5342 0.6936 0.020 Uiso 1 1 calc R

loop_
_atom_site_aniso_label
_atom_site_aniso_U_11
_atom_site_aniso_U_22
_atom_site_aniso_U_33
_atom_site_aniso_U_23
_atom_site_aniso_U_13
_atom_site_aniso_U_12
Fe 0.01025(9) 0.00969(9) 0.00848(9) 0.00022(7) 0.00436(7) -0.00091(7)
C1 0.0142(7) 0.0141(6) 0.0084(6) 0.0023(5) 0.0050(5) -0.0013(5)
C2 0.0158(7) 0.0135(6) 0.0090(6) 0.0002(5) 0.0061(5) -0.0002(5)
C3 0.0140(7) 0.0130(6) 0.0072(6) 0.0009(5) 0.0039(5) -0.0008(5)
C4 0.0129(7) 0.0132(6) 0.0084(6) 0.0024(5) 0.0039(5) 0.0001(5)
C5 0.0146(6) 0.0126(6) 0.0082(6) 0.0016(5) 0.0044(5) -0.0012(5)
C6 0.0211(7) 0.0131(6) 0.0096(6) 0.0008(5) 0.0055(5) -0.0030(6)
C7 0.0269(8) 0.0132(6) 0.0117(6) 0.0016(5) 0.0075(6) 0.0040(6)
C8 0.0177(7) 0.0228(7) 0.0120(6) 0.0033(5) 0.0062(6) 0.0080(5)
C9 0.0131(7) 0.0196(7) 0.0111(6) 0.0025(5) 0.0047(5) 0.0005(5)
C10 0.0176(7) 0.0183(7) 0.0150(6) 0.0002(5) 0.0096(6) -0.0056(5)
C11 0.0190(7) 0.0247(7) 0.0198(7) 0.0002(6) 0.0106(6) -0.0084(6)
C12 0.0213(8) 0.0266(7) 0.0247(7) -0.0002(6) 0.0165(6) -0.0040(6)
C13 0.0292(8) 0.0228(7) 0.0183(7) 0.0028(6) 0.0132(6) -0.0072(6)
C14 0.0143(7) 0.0151(6) 0.0108(6) -0.0014(5) 0.0043(5) -0.0042(5)
C15 0.0217(8) 0.0264(7) 0.0136(7) -0.0011(6) 0.0033(6) -0.0078(6)
C16 0.0243(8) 0.0149(7) 0.0206(7) -0.0043(5) 0.0108(6) -0.0062(6)
C17 0.0171(7) 0.0194(7) 0.0172(7) 0.0002(5) 0.0075(6) -0.0061(6)
C18 0.0119(6) 0.0133(6) 0.0098(6) 0.0024(5) 0.0040(5) 0.0008(5)
C19 0.0102(6) 0.0154(6) 0.0098(6) 0.0011(5) 0.0027(5) -0.0021(5)
C20 0.0124(6) 0.0120(6) 0.0076(6) 0.0010(5) 0.0033(5) -0.0010(5)
C21 0.0121(6) 0.0113(6) 0.0068(6) 0.0007(5) 0.0028(5) 0.0001(5)
C22 0.0123(6) 0.0131(6) 0.0077(5) 0.0017(5) 0.0037(5) 0.0007(5)
C23 0.0162(7) 0.0117(6) 0.0115(6) 0.0002(5) 0.0055(5) 0.0003(5)
C24 0.0183(7) 0.0132(6) 0.0132(6) 0.0006(5) 0.0056(5) -0.0038(5)
C25 0.0154(7) 0.0196(7) 0.0141(6) -0.0006(5) 0.0082(6) -0.0040(5)
C26 0.0138(7) 0.0163(6) 0.0106(6) -0.0012(5) 0.0059(5) 0.0004(5)
C27 0.0133(7) 0.0180(7) 0.0181(7) 0.0027(5) 0.0079(6) 0.0032(5)
C28 0.0150(7) 0.0251(7) 0.0259(8) 0.0067(6) 0.0114(6) 0.0058(6)
C29 0.0219(8) 0.0221(7) 0.0258(8) -0.0012(6) 0.0140(6) 0.0060(6)
C30 0.0160(7) 0.0213(7) 0.0262(7) 0.0074(6) 0.0092(6) 0.0058(6)
C31 0.0156(7) 0.0128(6) 0.0090(6) -0.0014(5) 0.0049(5) -0.0019(5)
C32 0.0218(7) 0.0148(6) 0.0114(6) -0.0017(5) 0.0058(6) -0.0015(5)
C33 0.0225(7) 0.0132(6) 0.0142(6) -0.0023(5) 0.0080(6) -0.0035(6)
C34 0.0213(7) 0.0134(6) 0.0145(6) -0.0007(5) 0.0080(6) 0.0004(5)

loop_
_atom_type_symbol
_atom_type_description
_atom_type_scat_dispersion_real
_atom_type_scat_dispersion_imag
_atom_type_scat_source
C C 0.0033 0.0016 'International Tables Vol C Tables 4.2.6.8 and 6.1.1.4'
H H 0.0000 0.0000 'International Tables Vol C Tables 4.2.6.8 and 6.1.1.4'
Fe Fe 0.3463 0.8444 'International Tables Vol C Tables 4.2.6.8 and 6.1.1.4'

loop_
_geom_angle_atom_site_label_1
_geom_angle_atom_site_label_2
_geom_angle_atom_site_label_3
_geom_angle
C19 Fe C2 129.41(5)
C19 Fe C20 40.06(5)
C2 Fe C20 166.49(5)
C19 Fe C3 166.83(5)
C2 Fe C3 39.91(5)
C20 Fe C3 151.98(5)
C19 Fe C1 108.09(5)
C2 Fe C1 40.07(5)
C20 Fe C1 128.32(5)
C3 Fe C1 68.24(5)
C19 Fe C18 40.10(5)
C2 Fe C18 108.67(5)
C20 Fe C18 68.32(5)
C3 Fe C18 129.03(5)
C1 Fe C18 116.48(5)
C19 Fe C5 118.85(5)
C2 Fe C5 65.80(5)
C20 Fe C5 109.75(5)
C3 Fe C5 67.02(5)
C1 Fe C5 39.67(5)
C18 Fe C5 150.02(5)
C19 Fe C4 151.71(5)
C2 Fe C4 65.88(5)
C20 Fe C4 119.58(5)
C3 Fe C4 39.88(5)
C1 Fe C4 67.02(5)
C18 Fe C4 167.89(5)
C5 Fe C4 39.39(4)
C19 Fe C22 65.74(5)
C2 Fe C22 119.69(5)
C20 Fe C22 67.01(4)
C3 Fe C22 110.73(5)
C1 Fe C22 150.30(5)
C18 Fe C22 39.51(5)
C5 Fe C22 169.44(5)
C4 Fe C22 132.39(5)
C19 Fe C21 65.76(5)
C2 Fe C21 152.37(5)
C20 Fe C21 39.86(4)
C3 Fe C21 120.31(5)
C1 Fe C21 167.32(5)
C18 Fe C21 66.68(5)
C5 Fe C21 132.07(5)
C4 Fe C21 112.67(5)
C22 Fe C21 39.16(4)
C2 C1 C5 105.80(11)
C2 C1 C10 125.66(11)
C5 C1 C10 126.17(11)
C2 C1 Fe 68.66(7)
C5 C1 Fe 71.81(7)
C10 C1 Fe 137.54(9)
C3 C2 C1 111.32(11)
C3 C2 Fe 70.92(7)
C1 C2 Fe 71.26(7)
C2 C3 C4 106.28(10)
C2 C3 C14 125.54(11)
C4 C3 C14 126.70(11)
C2 C3 Fe 69.16(7)
C4 C3 Fe 72.16(7)
C14 C3 Fe 134.15(8)
C9 C4 C3 132.63(11)
C9 C4 C5 119.18(11)
C3 C4 C5 107.91(10)
C9 C4 Fe 131.83(8)
C3 C4 Fe 67.95(7)
C5 C4 Fe 70.26(7)
C6 C5 C1 132.23(11)
C6 C5 C4 118.70(11)
C1 C5 C4 108.60(10)
C6 C5 Fe 132.85(8)
C1 C5 Fe 68.52(6)
C4 C5 Fe 70.35(7)
C7 C6 C5 119.91(12)
C6 C7 C8 121.28(12)
C9 C8 C7 121.13(13)
C8 C9 C4 119.72(12)
C1 C10 C12 111.08(10)
C1 C10 C11 113.48(10)
C12 C10 C11 109.26(11)
C1 C10 C13 107.38(11)
C12 C10 C13 106.78(11)
C11 C10 C13 108.60(10)
C3 C14 C16 110.23(10)
C3 C14 C15 107.92(10)
C16 C14 C15 108.66(10)
C3 C14 C17 112.26(10)
C16 C14 C17 109.17(10)
C15 C14 C17 108.52(11)
C19 C18 C22 105.88(11)
C19 C18 C27 125.56(11)
C22 C18 C27 125.85(11)
C19 C18 Fe 68.36(7)
C22 C18 Fe 72.09(7)
C27 C18 Fe 138.55(9)
C20 C19 C18 111.26(11)
C20 C19 Fe 70.80(7)
C18 C19 Fe 71.54(7)
C19 C20 C21 106.09(10)
C19 C20 C31 125.05(11)
C21 C20 C31 126.69(11)
C19 C20 Fe 69.14(7)
C21 C20 Fe 72.73(7)
C31 C20 Fe 135.75(8)
C26 C21 C22 119.02(11)
C26 C21 C20 132.45(11)
C22 C21 C20 108.09(10)
C26 C21 Fe 133.68(9)
C22 C21 Fe 70.35(7)
C20 C21 Fe 67.42(6)
C23 C22 C18 132.05(11)
C23 C22 C21 118.85(11)
C18 C22 C21 108.57(10)
C23 C22 Fe 133.27(9)
C18 C22 Fe 68.40(7)
C21 C22 Fe 70.49(6)
C24 C23 C22 119.88(11)
C23 C24 C25 121.09(12)
C26 C25 C24 121.19(12)
C25 C26 C21 119.86(12)
C18 C27 C28 110.77(10)
C18 C27 C29 113.42(11)
C28 C27 C29 108.49(11)
C18 C27 C30 107.00(10)
C28 C27 C30 107.74(10)
C29 C27 C30 109.27(11)
C20 C31 C33 110.49(10)
C20 C31 C34 113.55(10)
C33 C31 C34 108.38(10)
C20 C31 C32 106.27(10)
C33 C31 C32 109.30(10)
C34 C31 C32 108.76(10)

loop_
_geom_bond_atom_site_label_1
_geom_bond_atom_site_label_2
_geom_bond_distance
Fe C19 2.0631(12)
Fe C2 2.0679(12)
Fe C20 2.0850(12)
Fe C3 2.0912(12)
Fe C1 2.1025(12)
Fe C18 2.1053(12)
Fe C5 2.1466(12)
Fe C4 2.1477(12)
Fe C22 2.1545(12)
Fe C21 2.1563(12)
C1 C2 1.4293(17)
C1 C5 1.4423(17)
C1 C10 1.5246(17)
C2 C3 1.4197(18)
C3 C4 1.4467(17)
C3 C14 1.5229(17)
C4 C9 1.4285(17)
C4 C5 1.4474(17)
C5 C6 1.4356(16)
C6 C7 1.3547(18)
C7 C8 1.4260(19)
C8 C9 1.3624(18)
C10 C12 1.5323(18)
C10 C11 1.5362(17)
C10 C13 1.5431(18)
C14 C16 1.5308(17)
C14 C15 1.5391(17)
C14 C17 1.5397(17)
C18 C19 1.4296(17)
C18 C22 1.4405(17)
C18 C27 1.5266(17)
C19 C20 1.4211(17)
C20 C21 1.4471(17)
C20 C31 1.5214(16)
C21 C26 1.4272(17)
C21 C22 1.4448(16)
C22 C23 1.4328(16)
C23 C24 1.3556(18)
C24 C25 1.4250(18)
C25 C26 1.3582(17)
C27 C28 1.5333(18)
C27 C29 1.5343(18)
C27 C30 1.5448(17)
C31 C33 1.5339(17)
C31 C34 1.5355(17)
C31 C32 1.5447(16)

loop_
_geom_torsion_atom_site_label_1
_geom_torsion_atom_site_label_2
_geom_torsion_atom_site_label_3
_geom_torsion_atom_site_label_4
_geom_torsion
C19 Fe C1 C2 130.48(8)
C20 Fe C1 C2 170.30(7)
C3 Fe C1 C2 -36.06(7)
C18 Fe C1 C2 87.90(8)
C5 Fe C1 C2 -115.85(10)
C4 Fe C1 C2 -79.32(8)
C22 Fe C1 C2 57.92(12)
C21 Fe C1 C2 -170.59(19)
C19 Fe C1 C5 -113.67(7)
C2 Fe C1 C5 115.85(10)
C20 Fe C1 C5 -73.85(9)
C3 Fe C1 C5 79.79(7)
C18 Fe C1 C5 -156.25(7)
C4 Fe C1 C5 36.53(7)
C22 Fe C1 C5 173.77(8)
C21 Fe C1 C5 -54.7(2)
C19 Fe C1 C10 10.47(14)
C2 Fe C1 C10 -120.02(16)
C20 Fe C1 C10 50.28(15)
C3 Fe C1 C10 -156.07(14)
C18 Fe C1 C10 -32.11(14)
C5 Fe C1 C10 124.13(16)
C4 Fe C1 C10 160.66(14)
C22 Fe C1 C10 -62.09(17)
C21 Fe C1 C10 69.4(3)
C5 C1 C2 C3 -2.88(14)
C10 C1 C2 C3 -166.19(11)
Fe C1 C2 C3 59.81(9)
C5 C1 C2 Fe -62.69(8)
C10 C1 C2 Fe 133.99(12)
C19 Fe C2 C3 169.07(7)
C20 Fe C2 C3 -156.03(19)
C1 Fe C2 C3 -121.57(10)
C18 Fe C2 C3 129.19(7)
C5 Fe C2 C3 -82.53(8)
C4 Fe C2 C3 -39.18(7)
C22 Fe C2 C3 87.33(8)
C21 Fe C2 C3 53.99(13)
C19 Fe C2 C1 -69.36(9)
C20 Fe C2 C1 -34.5(2)
C3 Fe C2 C1 121.57(10)
C18 Fe C2 C1 -109.24(8)
C5 Fe C2 C1 39.03(7)
C4 Fe C2 C1 82.39(8)
C22 Fe C2 C1 -151.10(7)
C21 Fe C2 C1 175.56(9)
C1 C2 C3 C4 3.08(14)
Fe C2 C3 C4 63.09(8)
C1 C2 C3 C14 169.89(11)
Fe C2 C3 C14 -130.09(12)
C1 C2 C3 Fe -60.01(9)
C19 Fe C3 C2 -40.0(2)
C20 Fe C3 C2 168.35(9)
C1 Fe C3 C2 36.20(7)
C18 Fe C3 C2 -70.93(9)
C5 Fe C3 C2 79.23(8)
C4 Fe C3 C2 115.95(10)
C22 Fe C3 C2 -111.89(7)
C21 Fe C3 C2 -154.25(7)
C19 Fe C3 C4 -155.9(2)
C2 Fe C3 C4 -115.95(10)
C20 Fe C3 C4 52.40(12)
C1 Fe C3 C4 -79.75(7)
C18 Fe C3 C4 173.12(7)
C5 Fe C3 C4 -36.72(7)
C22 Fe C3 C4 132.16(7)
C21 Fe C3 C4 89.81(8)
C19 Fe C3 C14 79.8(3)
C2 Fe C3 C14 119.82(15)
C20 Fe C3 C14 -71.83(16)
C1 Fe C3 C14 156.02(14)
C18 Fe C3 C14 48.89(14)
C5 Fe C3 C14 -160.95(14)
C4 Fe C3 C14 -124.23(15)
C22 Fe C3 C14 7.93(14)
C21 Fe C3 C14 -34.42(14)
C2 C3 C4 C9 171.66(12)
C14 C3 C4 C9 5.0(2)
Fe C3 C4 C9 -127.24(13)
C2 C3 C4 C5 -2.02(13)
C14 C3 C4 C5 -168.64(11)
Fe C3 C4 C5 59.08(8)
C2 C3 C4 Fe -61.10(8)
C14 C3 C4 Fe 132.28(12)
C19 Fe C4 C9 -63.13(17)
C2 Fe C4 C9 167.38(13)
C20 Fe C4 C9 -26.48(14)
C3 Fe C4 C9 128.18(15)
C1 Fe C4 C9 -148.74(13)
C18 Fe C4 C9 101.9(2)
C5 Fe C4 C9 -111.97(14)
C22 Fe C4 C9 58.35(14)
C21 Fe C4 C9 17.50(13)
C19 Fe C4 C3 168.69(9)
C2 Fe C4 C3 39.21(7)
C20 Fe C4 C3 -154.66(7)
C1 Fe C4 C3 83.08(7)
C18 Fe C4 C3 -26.3(2)
C5 Fe C4 C3 119.86(10)
C22 Fe C4 C3 -69.82(9)
C21 Fe C4 C3 -110.68(7)
C19 Fe C4 C5 48.84(13)
C2 Fe C4 C5 -80.65(7)
C20 Fe C4 C5 85.48(8)
C3 Fe C4 C5 -119.86(10)
C1 Fe C4 C5 -36.77(7)
C18 Fe C4 C5 -146.2(2)
C22 Fe C4 C5 170.32(7)
C21 Fe C4 C5 129.47(7)
C2 C1 C5 C6 -170.37(12)
C10 C1 C5 C6 -7.2(2)
Fe C1 C5 C6 129.03(13)
C2 C1 C5 C4 1.51(13)
C10 C1 C5 C4 164.72(11)
Fe C1 C5 C4 -59.08(8)
C2 C1 C5 Fe 60.59(8)
C10 C1 C5 Fe -136.20(12)
C9 C4 C5 C6 -1.21(16)
C3 C4 C5 C6 173.47(10)
Fe C4 C5 C6 -128.88(10)
C9 C4 C5 C1 -174.37(10)
C3 C4 C5 C1 0.31(13)
Fe C4 C5 C1 57.96(8)
C9 C4 C5 Fe 127.67(11)
C3 C4 C5 Fe -57.65(8)
C19 Fe C5 C6 -44.60(14)
C2 Fe C5 C6 -167.76(14)
C20 Fe C5 C6 -1.53(14)
C3 Fe C5 C6 148.53(14)
C1 Fe C5 C6 -128.33(16)
C18 Fe C5 C6 -82.15(16)
C4 Fe C5 C6 111.37(15)
C22 Fe C5 C6 68.7(3)
C21 Fe C5 C6 37.69(15)
C19 Fe C5 C1 83.74(8)
C2 Fe C5 C1 -39.43(7)
C20 Fe C5 C1 126.80(7)
C3 Fe C5 C1 -83.14(7)
C18 Fe C5 C1 46.18(12)
C4 Fe C5 C1 -120.30(10)
C22 Fe C5 C1 -163.0(2)
C21 Fe C5 C1 166.03(7)
C19 Fe C5 C4 -155.96(7)
C2 Fe C5 C4 80.87(8)
C20 Fe C5 C4 -112.90(7)
C3 Fe C5 C4 37.16(7)
C1 Fe C5 C4 120.30(10)
C18 Fe C5 C4 166.48(9)
C22 Fe C5 C4 -42.7(3)
C21 Fe C5 C4 -73.67(9)
C1 C5 C6 C7 169.75(12)
C4 C5 C6 C7 -1.48(17)
Fe C5 C6 C7 -90.61(15)
C5 C6 C7 C8 2.47(18)
C6 C7 C8 C9 -0.71(19)
C7 C8 C9 C4 -2.04(18)
C3 C4 C9 C8 -170.17(12)
C5 C4 C9 C8 2.94(17)
Fe C4 C9 C8 91.83(14)
C2 C1 C10 C12 -11.11(17)
C5 C1 C10 C12 -171.10(11)
Fe C1 C10 C12 85.83(14)
C2 C1 C10 C11 -134.67(13)
C5 C1 C10 C11 65.34(16)
Fe C1 C10 C11 -37.73(18)
C2 C1 C10 C13 105.31(14)
C5 C1 C10 C13 -54.68(15)
Fe C1 C10 C13 -157.75(11)
C2 C3 C14 C16 25.36(16)
C4 C3 C14 C16 -170.49(11)
Fe C3 C14 C16 -69.47(15)
C2 C3 C14 C15 -93.16(14)
C4 C3 C14 C15 70.99(15)
Fe C3 C14 C15 172.00(10)
C2 C3 C14 C17 147.29(12)
C4 C3 C14 C17 -48.56(16)
Fe C3 C14 C17 52.46(16)
C2 Fe C18 C19 129.72(7)
C20 Fe C18 C19 -36.24(7)
C3 Fe C18 C19 169.52(7)
C1 Fe C18 C19 86.95(8)
C5 Fe C18 C19 55.98(12)
C4 Fe C18 C19 -169.0(2)
C22 Fe C18 C19 -115.95(10)
C21 Fe C18 C19 -79.50(8)
C19 Fe C18 C22 115.95(10)
C2 Fe C18 C22 -114.32(7)
C20 Fe C18 C22 79.71(7)
C3 Fe C18 C22 -74.53(9)
C1 Fe C18 C22 -157.10(7)
C5 Fe C18 C22 171.94(8)
C4 Fe C18 C22 -53.1(2)
C21 Fe C18 C22 36.45(7)
C19 Fe C18 C27 -119.73(16)
C2 Fe C18 C27 9.99(14)
C20 Fe C18 C27 -155.97(15)
C3 Fe C18 C27 49.79(15)
C1 Fe C18 C27 -32.78(15)
C5 Fe C18 C27 -63.75(17)
C4 Fe C18 C27 71.3(3)
C22 Fe C18 C27 124.32(16)
C21 Fe C18 C27 160.77(14)
C22 C18 C19 C20 -2.95(13)
C27 C18 C19 C20 -165.08(11)
Fe C18 C19 C20 59.87(8)
C22 C18 C19 Fe -62.81(8)
C27 C18 C19 Fe 135.05(12)
C2 Fe C19 C20 168.02(7)
C3 Fe C19 C20 -159.73(19)
C1 Fe C19 C20 128.69(7)
C18 Fe C19 C20 -121.41(10)
C5 Fe C19 C20 86.81(8)
C4 Fe C19 C20 53.75(13)
C22 Fe C19 C20 -82.54(7)
C21 Fe C19 C20 -39.41(7)
C2 Fe C19 C18 -70.58(9)
C20 Fe C19 C18 121.41(10)
C3 Fe C19 C18 -38.3(2)
C1 Fe C19 C18 -109.90(7)
C5 Fe C19 C18 -151.78(7)
C4 Fe C19 C18 175.16(9)
C22 Fe C19 C18 38.86(7)
C21 Fe C19 C18 82.00(8)
C18 C19 C20 C21 3.55(13)
Fe C19 C20 C21 63.86(8)
C18 C19 C20 C31 167.70(11)
Fe C19 C20 C31 -131.99(11)
C18 C19 C20 Fe -60.31(8)
C2 Fe C20 C19 -43.4(2)
C3 Fe C20 C19 170.33(9)
C1 Fe C20 C19 -71.04(9)
C18 Fe C20 C19 36.27(7)
C5 Fe C20 C19 -111.69(7)
C4 Fe C20 C19 -153.93(7)
C22 Fe C20 C19 79.11(8)
C21 Fe C20 C19 115.40(10)
C19 Fe C20 C21 -115.40(10)
C2 Fe C20 C21 -158.77(19)
C3 Fe C20 C21 54.92(13)
C1 Fe C20 C21 173.56(7)
C18 Fe C20 C21 -79.13(7)
C5 Fe C20 C21 132.91(7)
C4 Fe C20 C21 90.67(8)
C22 Fe C20 C21 -36.29(7)
C19 Fe C20 C31 119.32(15)
C2 Fe C20 C31 75.9(3)
C3 Fe C20 C31 -70.36(16)
C1 Fe C20 C31 48.28(15)
C18 Fe C20 C31 155.58(14)
C5 Fe C20 C31 7.63(14)
C4 Fe C20 C31 -34.62(14)
C22 Fe C20 C31 -161.57(14)
C21 Fe C20 C31 -125.28(15)
C19 C20 C21 C26 169.25(12)
C31 C20 C21 C26 5.4(2)
Fe C20 C21 C26 -129.29(13)
C19 C20 C21 C22 -2.73(13)
C31 C20 C21 C22 -166.54(11)
Fe C20 C21 C22 58.73(8)
C19 C20 C21 Fe -61.46(8)
C31 C20 C21 Fe 134.73(12)
C19 Fe C21 C26 167.46(13)
C2 Fe C21 C26 -62.67(17)
C20 Fe C21 C26 127.84(15)
C3 Fe C21 C26 -25.71(14)
C1 Fe C21 C26 104.2(2)
C18 Fe C21 C26 -148.55(13)
C5 Fe C21 C26 59.61(14)
C4 Fe C21 C26 18.31(13)
C22 Fe C21 C26 -111.79(14)
C19 Fe C21 C22 -80.76(7)
C2 Fe C21 C22 49.12(13)
C20 Fe C21 C22 -120.37(10)
C3 Fe C21 C22 86.08(8)
C1 Fe C21 C22 -144.0(2)
C18 Fe C21 C22 -36.76(7)
C5 Fe C21 C22 171.40(7)
C4 Fe C21 C22 130.09(7)
C19 Fe C21 C20 39.62(7)
C2 Fe C21 C20 169.49(10)
C3 Fe C21 C20 -153.55(7)
C1 Fe C21 C20 -23.6(2)
C18 Fe C21 C20 83.61(7)
C5 Fe C21 C20 -68.23(9)
C4 Fe C21 C20 -109.54(7)
C22 Fe C21 C20 120.37(10)
C19 C18 C22 C23 -170.19(12)
C27 C18 C22 C23 -8.1(2)
Fe C18 C22 C23 129.47(13)
C19 C18 C22 C21 1.13(13)
C27 C18 C22 C21 163.20(11)
Fe C18 C22 C21 -59.21(8)
C19 C18 C22 Fe 60.34(8)
C27 C18 C22 Fe -137.59(12)
C26 C21 C22 C23 0.41(16)
C20 C21 C22 C23 173.65(10)
Fe C21 C22 C23 -129.42(11)
C26 C21 C22 C18 -172.24(10)
C20 C21 C22 C18 1.00(13)
Fe C21 C22 C18 57.93(8)
C26 C21 C22 Fe 129.83(11)
C20 C21 C22 Fe -56.93(8)
C19 Fe C22 C23 -167.52(14)
C2 Fe C22 C23 -44.52(14)
C20 Fe C22 C23 148.60(13)
C3 Fe C22 C23 -1.26(13)
C1 Fe C22 C23 -83.41(15)
C18 Fe C22 C23 -128.08(15)
C5 Fe C22 C23 74.4(3)
C4 Fe C22 C23 38.80(15)
C21 Fe C22 C23 111.68(15)
C19 Fe C22 C18 -39.44(7)
C2 Fe C22 C18 83.56(8)
C20 Fe C22 C18 -83.33(7)
C3 Fe C22 C18 126.82(7)
C1 Fe C22 C18 44.67(12)
C5 Fe C22 C18 -157.5(2)
C4 Fe C22 C18 166.88(7)
C21 Fe C22 C18 -120.24(10)
C19 Fe C22 C21 80.80(7)
C2 Fe C22 C21 -156.20(7)
C20 Fe C22 C21 36.91(7)
C3 Fe C22 C21 -112.94(7)
C1 Fe C22 C21 164.91(9)
C18 Fe C22 C21 120.24(10)
C5 Fe C22 C21 -37.3(3)
C4 Fe C22 C21 -72.88(9)
C18 C22 C23 C24 167.67(12)
C21 C22 C23 C24 -2.93(17)
Fe C22 C23 C24 -92.63(14)
C22 C23 C24 C25 2.62(18)
C23 C24 C25 C26 0.34(19)
C24 C25 C26 C21 -2.91(18)
C22 C21 C26 C25 2.47(17)
C20 C21 C26 C25 -168.80(12)
Fe C21 C26 C25 92.35(15)
C19 C18 C27 C28 -15.39(17)
C22 C18 C27 C28 -174.05(11)
Fe C18 C27 C28 81.77(15)
C19 C18 C27 C29 -137.66(12)
C22 C18 C27 C29 63.69(16)
Fe C18 C27 C29 -40.49(18)
C19 C18 C27 C30 101.78(13)
C22 C18 C27 C30 -56.88(15)
Fe C18 C27 C30 -161.06(11)
C19 C20 C31 C33 30.43(16)
C21 C20 C31 C33 -168.67(11)
Fe C20 C31 C33 -65.12(15)
C19 C20 C31 C34 152.45(12)
C21 C20 C31 C34 -46.66(16)
Fe C20 C31 C34 56.90(16)
C19 C20 C31 C32 -88.04(14)
C21 C20 C31 C32 72.86(15)
Fe C20 C31 C32 176.41(10)
